data_7205911
loop_
_publ_author_name
'Chen, Hsiao-Fan'
'Wong, Ken-Tsung'
'Liu, Yi-Hung'
'Wang, Yu'
'Cheng, Yi-Ming'
'Chung, Min-Wen'
'Chou, Pi-Tai'
'Su, Hai-Ching'

_publ_section_title
;
 Bis(diphenylamino)-9,9&#x2032;-spirobifluorene functionalized Ir(iii)
 complex: a conceptual design en route to a three-in-one system
 possessing emitting core and electron and hole transport peripherals
;
_journal_issue 3
_journal_name_full 'Journal of Materials Chemistry'
_journal_page_first 768
_journal_paper_doi 10.1039/c0jm02097d
_journal_volume 21
_journal_year 2011
_chemical_formula_sum 'C69 H48 F6 Ir N6 P'
_chemical_formula_weight 1298.30
_chemical_name_systematic
;
?
;
_space_group_IT_number 15
_symmetry_cell_setting monoclinic
_symmetry_space_group_name_Hall '-C 2yc'
_symmetry_space_group_name_H-M 'C 1 2/c 1'
_atom_sites_solution_hydrogens geom
_atom_sites_solution_primary direct
_atom_sites_solution_secondary difmap
_audit_creation_method SHELXL-97
_cell_angle_alpha 90.00
_cell_angle_beta 105.367(7)
_cell_angle_gamma 90.00
_cell_formula_units_Z 4
_cell_length_a 24.575(3)
_cell_length_b 13.3527(12)
_cell_length_c 20.4212(18)
_cell_measurement_reflns_used 126822
_cell_measurement_temperature 295(2)
_cell_measurement_theta_max 27.5
_cell_measurement_theta_min 1
_cell_volume 6461.5(12)
_computing_cell_refinement 'HKL Denzo & Scalepack (Otwinowski & Minor)'
_computing_data_collection 'COLLECT (Nonius BV)'
_computing_data_reduction 'HKL Denzo & Scalepack (Otwinowski & Minor)'
_computing_molecular_graphics SHELXTL
_computing_publication_material SHELXTL
_computing_structure_refinement 'SHELXL-97 (Sheldrick, 1997)'
_computing_structure_solution 'SHELXS-97 (Sheldrick, 1990)'
_diffrn_ambient_temperature 295(2)
_diffrn_measured_fraction_theta_full 0.996
_diffrn_measured_fraction_theta_max 0.996
_diffrn_measurement_device_type 'Nonius KappaCCD'
_diffrn_measurement_method CCD
_diffrn_radiation_monochromator graphite
_diffrn_radiation_source 'fine-focus sealed tube'
_diffrn_radiation_type MoK\a
_diffrn_radiation_wavelength 0.71073
_diffrn_reflns_av_R_equivalents 0.1203
_diffrn_reflns_av_sigmaI/netI 0.1317
_diffrn_reflns_limit_h_max 29
_diffrn_reflns_limit_h_min -28
_diffrn_reflns_limit_k_max 15
_diffrn_reflns_limit_k_min -15
_diffrn_reflns_limit_l_max 24
_diffrn_reflns_limit_l_min -24
_diffrn_reflns_number 14683
_diffrn_reflns_theta_full 25.00
_diffrn_reflns_theta_max 25.00
_diffrn_reflns_theta_min 1.91
_exptl_absorpt_coefficient_mu 2.152
_exptl_absorpt_correction_T_max 0.815
_exptl_absorpt_correction_T_min 0.750
_exptl_absorpt_correction_type multi-scan
_exptl_absorpt_process_details
;
multi-scan from symmetry-related measurements
Sortav (Blessing 1995)
;
_exptl_crystal_density_diffrn 1.335
_exptl_crystal_density_method 'not measured'
_exptl_crystal_F_000 2600
_exptl_crystal_size_max 0.15
_exptl_crystal_size_mid 0.10
_exptl_crystal_size_min 0.10
_refine_diff_density_max 1.957
_refine_diff_density_min -1.074
_refine_diff_density_rms 0.372
_refine_ls_extinction_coef 0.0050(6)
_refine_ls_extinction_expression Fc^*^=kFc[1+0.001xFc^2^\l^3^/sin(2\q)]^-1/4^
_refine_ls_extinction_method SHELXL
_refine_ls_goodness_of_fit_ref 1.145
_refine_ls_hydrogen_treatment constr
_refine_ls_matrix_type full
_refine_ls_number_parameters 363
_refine_ls_number_reflns 5674
_refine_ls_number_restraints 132
_refine_ls_restrained_S_all 1.134
_refine_ls_R_factor_all 0.1947
_refine_ls_R_factor_gt 0.1058
_refine_ls_shift/su_max 0.000
_refine_ls_shift/su_mean 0.000
_refine_ls_structure_factor_coef Fsqd
_refine_ls_weighting_details 'calc w=1/[\s^2^(Fo^2^)+(0.1581P)^2^+0.0000P] where P=(Fo^2^+2Fc^2^)/3'
_refine_ls_weighting_scheme calc
_refine_ls_wR_factor_gt 0.2521
_refine_ls_wR_factor_ref 0.3105
_reflns_number_gt 2947
_reflns_number_total 5674
_reflns_threshold_expression >2sigma(I)
_cod_data_source_file c0jm02097d.txt
_cod_data_source_block ic12251
_cod_depositor_comments
;
The following automatic conversions were performed:
'_symmetry_cell_setting' value 'Monoclinic' changed to 'monoclinic'
according to '/home/saulius/struct/CIF-dictionaries/cif_core.dic'
dictionary named 'cif_core.dic' version 2.4.1 from 2010-06-29.

Automatic conversion script
Id: cif_fix_enum 1555 2011-01-17 13:19:09Z saulius 
;
_cod_original_cell_volume 6461.5(11)
_cod_original_sg_symbol_H-M C2/c
_cod_database_code 7205911

loop_
_symmetry_equiv_pos_as_xyz
'x, y, z'
'-x, y, -z+1/2'
'x+1/2, y+1/2, z'
'-x+1/2, y+1/2, -z+1/2'
'-x, -y, -z'
'x, -y, z-1/2'
'-x+1/2, -y+1/2, -z'
'x+1/2, -y+1/2, z-1/2'

loop_
_atom_site_label
_atom_site_type_symbol
_atom_site_fract_x
_atom_site_fract_y
_atom_site_fract_z
_atom_site_U_iso_or_equiv
_atom_site_adp_type
_atom_site_occupancy
_atom_site_symmetry_multiplicity
_atom_site_calc_flag
_atom_site_refinement_flags
_atom_site_disorder_assembly
_atom_site_disorder_group
Ir1 Ir 0.0000 0.18139(6) 0.2500 0.0842(6) Uani 1 2 d S . .
N2 N -0.0403(6) 0.3074(8) 0.1856(7) 0.083(4) Uani 1 1 d . . .
N3 N 0.1597(6) 0.6719(11) 0.1531(7) 0.104(4) Uani 1 1 d . . .
N1 N 0.0599(5) 0.1688(8) 0.1973(5) 0.093(4) Uani 1 1 d G . .
C1 C 0.1096(6) 0.2236(9) 0.2099(7) 0.125(7) Uani 1 1 d G . .
H1A H 0.1171 0.2726 0.2435 0.150 Uiso 1 1 calc R . .
C2 C 0.1482(5) 0.2052(14) 0.1724(9) 0.164(11) Uani 1 1 d G . .
H2A H 0.1815 0.2419 0.1808 0.196 Uiso 1 1 calc R . .
C3 C 0.1370(7) 0.1320(14) 0.1222(8) 0.168(11) Uani 1 1 d G . .
H3A H 0.1628 0.1197 0.0971 0.202 Uiso 1 1 calc R . .
C4 C 0.0872(8) 0.0771(11) 0.1096(6) 0.149(9) Uani 1 1 d G . .
H4A H 0.0797 0.0281 0.0761 0.178 Uiso 1 1 calc R . .
C5 C 0.0487(5) 0.0955(8) 0.1472(6) 0.096(5) Uani 1 1 d G . .
C6 C -0.0030(8) 0.0460(13) 0.1380(8) 0.096(5) Uani 1 1 d . . .
C7 C -0.0264(13) -0.0317(15) 0.0886(9) 0.129(8) Uani 1 1 d . . .
H7A H -0.0059 -0.0526 0.0587 0.155 Uiso 1 1 calc R . .
C8 C -0.0783(14) -0.0754(18) 0.0846(12) 0.144(9) Uani 1 1 d . . .
H8A H -0.0925 -0.1250 0.0527 0.173 Uiso 1 1 calc R . .
C9 C -0.1061(12) -0.0466(17) 0.1251(11) 0.139(9) Uani 1 1 d . . .
H9A H -0.1401 -0.0788 0.1230 0.167 Uiso 1 1 calc R . .
C10 C -0.0898(10) 0.0289(15) 0.1721(10) 0.121(7) Uani 1 1 d . . .
H10A H -0.1143 0.0497 0.1972 0.146 Uiso 1 1 calc R . .
C11 C -0.0371(8) 0.0748(12) 0.1829(8) 0.088(4) Uani 1 1 d . . .
C12 C -0.0774(9) 0.3214(13) 0.1260(10) 0.096(5) Uani 1 1 d . . .
H12A H -0.0923 0.2653 0.1005 0.115 Uiso 1 1 calc R . .
C13 C -0.0947(9) 0.4126(17) 0.1002(9) 0.110(6) Uani 1 1 d . . .
H13A H -0.1218 0.4173 0.0587 0.132 Uiso 1 1 calc R . .
C14 C -0.0721(9) 0.5023(14) 0.1356(9) 0.106(6) Uani 1 1 d . . .
H14A H -0.0831 0.5654 0.1177 0.127 Uiso 1 1 calc R . .
C15 C -0.0339(7) 0.4905(10) 0.1962(8) 0.077(4) Uani 1 1 d . . .
C16 C -0.0194(6) 0.3935(11) 0.2177(7) 0.078(4) Uani 1 1 d . . .
C17 C 0.0000 0.5600(14) 0.2500 0.080(6) Uani 1 2 d S . .
C18 C 0.0376(7) 0.6347(11) 0.2239(7) 0.081(4) Uani 1 1 d . . .
C19 C 0.0243(7) 0.7328(12) 0.2342(8) 0.083(4) Uani 1 1 d . . .
C20 C 0.0552(8) 0.8120(11) 0.2163(8) 0.090(4) Uani 1 1 d . . .
H20A H 0.0455 0.8782 0.2216 0.108 Uiso 1 1 calc R . .
C21 C 0.0998(8) 0.7895(13) 0.1911(9) 0.094(5) Uani 1 1 d . . .
H21A H 0.1225 0.8407 0.1821 0.112 Uiso 1 1 calc R . .
C22 C 0.1116(8) 0.6905(12) 0.1785(8) 0.090(5) Uani 1 1 d . . .
C23 C 0.0818(7) 0.6131(11) 0.1968(8) 0.088(5) Uani 1 1 d . . .
H23A H 0.0913 0.5470 0.1908 0.106 Uiso 1 1 calc R . .
C24 C 0.1943(6) 0.5878(10) 0.1775(9) 0.139(4) Uani 1 1 d GU . .
C25 C 0.2094(6) 0.5230(13) 0.1320(6) 0.145(4) Uani 1 1 d GU . .
H25A H 0.1978 0.5359 0.0857 0.174 Uiso 1 1 calc R . .
C26 C 0.2419(7) 0.4387(11) 0.1559(8) 0.149(4) Uani 1 1 d GU . .
H26A H 0.2520 0.3954 0.1255 0.179 Uiso 1 1 calc R . .
C27 C 0.2592(6) 0.4193(10) 0.2252(8) 0.150(4) Uani 1 1 d GU . .
H27A H 0.2809 0.3630 0.2411 0.179 Uiso 1 1 calc R . .
C28 C 0.2441(6) 0.4841(13) 0.2707(6) 0.149(4) Uani 1 1 d GU . .
H28A H 0.2557 0.4712 0.3170 0.178 Uiso 1 1 calc R . .
C29 C 0.2116(7) 0.5684(12) 0.2468(8) 0.146(4) Uani 1 1 d GU . .
H29A H 0.2015 0.6117 0.2772 0.175 Uiso 1 1 calc R . .
C30 C 0.1728(8) 0.7375(13) 0.1046(9) 0.092(5) Uani 1 1 d . . .
C31 C 0.2277(11) 0.760(2) 0.1110(12) 0.141(8) Uani 1 1 d . . .
H31A H 0.2558 0.7314 0.1454 0.169 Uiso 1 1 calc R . .
C32 C 0.2421(16) 0.827(2) 0.0664(18) 0.167(12) Uani 1 1 d . . .
H32A H 0.2799 0.8382 0.0689 0.201 Uiso 1 1 calc R . .
C33 C 0.2033(17) 0.875(2) 0.0209(17) 0.155(11) Uani 1 1 d . . .
H33A H 0.2127 0.9234 -0.0068 0.186 Uiso 1 1 calc R . .
C34 C 0.1501(14) 0.8513(18) 0.0159(11) 0.139(8) Uani 1 1 d . . .
H34A H 0.1227 0.8834 -0.0177 0.167 Uiso 1 1 calc R . .
C35 C 0.1314(5) 0.7821(9) 0.0567(6) 0.114(6) Uani 1 1 d . . .
H35A H 0.0934 0.7681 0.0511 0.136 Uiso 1 1 calc R . .
P1 P 0.2859(5) 0.1850(9) 0.0343(6) 0.163(6) Uani 0.50 1 d PRU . .
F1 F 0.2793(5) 0.2876(9) 0.0140(6) 0.24(2) Uani 0.50 1 d PRU . .
F2 F 0.3383(5) 0.2210(9) 0.0965(6) 0.35(3) Uani 0.50 1 d PRU . .
F3 F 0.3397(5) 0.1639(9) 0.0044(6) 0.34(3) Uani 0.50 1 d PRU . .
F4 F 0.2914(5) 0.1000(9) 0.0833(6) 0.31(3) Uani 0.50 1 d PRU . .
F5 F 0.2460(5) 0.2390(9) 0.0758(6) 0.35(3) Uani 0.50 1 d PRU . .
F6 F 0.2377(5) 0.1204(9) -0.0111(6) 0.28(2) Uani 0.50 1 d PRU . .

loop_
_atom_site_aniso_label
_atom_site_aniso_U_11
_atom_site_aniso_U_22
_atom_site_aniso_U_33
_atom_site_aniso_U_23
_atom_site_aniso_U_13
_atom_site_aniso_U_12
Ir1 0.1055(9) 0.0593(6) 0.0978(8) 0.000 0.0446(5) 0.000
N2 0.097(10) 0.057(8) 0.100(9) -0.020(6) 0.034(8) -0.022(7)
N3 0.094(10) 0.117(12) 0.115(10) 0.010(9) 0.051(8) 0.005(9)
N1 0.100(10) 0.080(9) 0.108(9) 0.012(8) 0.043(8) 0.010(8)
C1 0.143(19) 0.125(16) 0.125(15) -0.011(13) 0.067(14) -0.007(15)
C2 0.108(17) 0.23(3) 0.17(2) 0.02(2) 0.066(16) -0.026(19)
C3 0.22(3) 0.18(3) 0.13(2) 0.011(19) 0.09(2) 0.03(2)
C4 0.19(3) 0.124(19) 0.150(18) -0.003(15) 0.076(19) 0.018(18)
C5 0.112(15) 0.088(11) 0.099(11) 0.000(9) 0.045(11) 0.012(11)
C6 0.122(15) 0.079(11) 0.089(10) -0.006(9) 0.032(10) 0.013(11)
C7 0.20(3) 0.078(13) 0.106(13) -0.006(11) 0.038(15) 0.044(15)
C8 0.21(3) 0.104(17) 0.113(17) -0.021(13) 0.026(18) -0.034(18)
C9 0.21(3) 0.102(15) 0.102(14) -0.014(12) 0.037(16) -0.063(17)
C10 0.15(2) 0.102(14) 0.124(14) 0.006(12) 0.062(13) -0.027(14)
C11 0.099(13) 0.069(10) 0.093(10) 0.004(8) 0.021(9) -0.012(9)
C12 0.114(14) 0.077(11) 0.099(12) -0.018(10) 0.032(11) -0.007(11)
C13 0.133(17) 0.105(15) 0.094(11) 0.000(11) 0.032(11) -0.005(13)
C14 0.135(17) 0.084(12) 0.099(13) 0.028(10) 0.030(12) 0.021(11)
C15 0.087(12) 0.059(9) 0.093(11) 0.001(7) 0.036(9) -0.003(8)
C16 0.073(11) 0.068(9) 0.095(9) 0.014(7) 0.030(8) 0.008(8)
C17 0.087(15) 0.055(12) 0.110(15) 0.000 0.048(12) 0.000
C18 0.102(12) 0.066(9) 0.085(9) 0.001(7) 0.045(9) 0.002(8)
C19 0.081(11) 0.064(9) 0.107(11) 0.003(8) 0.032(8) -0.013(8)
C20 0.101(12) 0.065(9) 0.108(11) 0.005(8) 0.032(9) 0.007(9)
C21 0.095(13) 0.077(12) 0.113(12) 0.013(8) 0.034(10) 0.001(9)
C22 0.101(12) 0.086(11) 0.092(10) 0.007(8) 0.041(9) 0.002(10)
C23 0.115(13) 0.060(9) 0.105(11) 0.004(8) 0.055(10) -0.007(9)
C24 0.108(8) 0.138(10) 0.172(10) 0.020(8) 0.040(8) 0.021(7)
C25 0.114(9) 0.142(10) 0.177(9) 0.020(8) 0.036(8) 0.022(7)
C26 0.116(9) 0.147(10) 0.182(9) 0.016(8) 0.036(8) 0.021(7)
C27 0.116(8) 0.146(10) 0.182(10) 0.020(8) 0.031(8) 0.022(7)
C28 0.118(9) 0.145(10) 0.179(10) 0.019(8) 0.031(8) 0.021(7)
C29 0.114(9) 0.143(10) 0.178(9) 0.021(8) 0.033(8) 0.019(7)
C30 0.092(13) 0.085(11) 0.107(12) -0.012(10) 0.042(11) -0.018(10)
C31 0.14(2) 0.15(2) 0.139(17) -0.009(16) 0.050(15) 0.000(18)
C32 0.19(3) 0.14(2) 0.22(3) 0.04(2) 0.14(3) -0.02(2)
C33 0.22(4) 0.106(19) 0.18(3) 0.015(17) 0.13(3) -0.02(2)
C34 0.20(3) 0.116(17) 0.101(14) -0.006(12) 0.034(16) -0.014(18)
C35 0.124(17) 0.121(15) 0.098(12) 0.023(11) 0.033(12) -0.012(13)
P1 0.167(15) 0.138(12) 0.211(16) -0.021(12) 0.096(13) -0.034(11)
F1 0.24(5) 0.23(5) 0.24(4) 0.07(4) 0.05(4) 0.03(3)
F2 0.37(7) 0.20(4) 0.43(7) -0.08(5) 0.04(6) -0.06(5)
F3 0.31(6) 0.46(8) 0.27(5) 0.00(5) 0.10(5) 0.10(5)
F4 0.22(4) 0.33(6) 0.34(5) 0.01(5) 0.00(4) 0.00(4)
F5 0.30(6) 0.50(7) 0.32(5) -0.11(6) 0.20(5) -0.03(6)
F6 0.28(5) 0.25(5) 0.29(5) 0.02(5) 0.06(4) -0.01(5)

loop_
_atom_type_symbol
_atom_type_description
_atom_type_scat_dispersion_real
_atom_type_scat_dispersion_imag
_atom_type_scat_source
C C 0.0033 0.0016 'International Tables Vol C Tables 4.2.6.8 and 6.1.1.4'
H H 0.0000 0.0000 'International Tables Vol C Tables 4.2.6.8 and 6.1.1.4'
N N 0.0061 0.0033 'International Tables Vol C Tables 4.2.6.8 and 6.1.1.4'
F F 0.0171 0.0103 'International Tables Vol C Tables 4.2.6.8 and 6.1.1.4'
P P 0.1023 0.0942 'International Tables Vol C Tables 4.2.6.8 and 6.1.1.4'
Ir Ir -1.4442 7.9887 'International Tables Vol C Tables 4.2.6.8 and 6.1.1.4'

loop_
_geom_angle_atom_site_label_1
_geom_angle_atom_site_label_2
_geom_angle_atom_site_label_3
_geom_angle
_geom_angle_site_symmetry_1
_geom_angle_site_symmetry_3
_geom_angle_publ_flag
C11 Ir1 C11 90.3(9) 2 . ?
C11 Ir1 N1 81.0(6) 2 2 ?
C11 Ir1 N1 92.3(6) . 2 ?
C11 Ir1 N1 92.3(6) 2 . ?
C11 Ir1 N1 81.0(6) . . ?
N1 Ir1 N1 170.6(6) 2 . ?
C11 Ir1 N2 174.2(5) 2 . ?
C11 Ir1 N2 94.7(6) . . ?
N1 Ir1 N2 96.0(5) 2 . ?
N1 Ir1 N2 91.2(4) . . ?
C11 Ir1 N2 94.7(6) 2 2 ?
C11 Ir1 N2 174.2(5) . 2 ?
N1 Ir1 N2 91.2(4) 2 2 ?
N1 Ir1 N2 96.0(5) . 2 ?
N2 Ir1 N2 80.4(6) . 2 ?
C12 N2 C16 113.8(13) . . ?
C12 N2 Ir1 138.3(11) . . ?
C16 N2 Ir1 107.8(10) . . ?
C24 N3 C30 120.5(14) . . ?
C24 N3 C22 119.1(14) . . ?
C30 N3 C22 120.4(15) . . ?
C1 N1 C5 120.0 . . ?
C1 N1 Ir1 125.4(7) . . ?
C5 N1 Ir1 114.6(7) . . ?
N1 C1 C2 120.0 . . ?
N1 C1 H1A 120.0 . . ?
C2 C1 H1A 120.0 . . ?
C3 C2 C1 120.0 . . ?
C3 C2 H2A 120.0 . . ?
C1 C2 H2A 120.0 . . ?
C4 C3 C2 120.0 . . ?
C4 C3 H3A 120.0 . . ?
C2 C3 H3A 120.0 . . ?
C3 C4 C5 120.0 . . ?
C3 C4 H4A 120.0 . . ?
C5 C4 H4A 120.0 . . ?
C4 C5 N1 120.0 . . ?
C4 C5 C6 124.8(11) . . ?
N1 C5 C6 115.2(11) . . ?
C5 C6 C11 116.6(14) . . ?
C5 C6 C7 127.4(17) . . ?
C11 C6 C7 116.1(19) . . ?
C8 C7 C6 122(2) . . ?
C8 C7 H7A 119.0 . . ?
C6 C7 H7A 119.0 . . ?
C9 C8 C7 119(2) . . ?
C9 C8 H8A 120.6 . . ?
C7 C8 H8A 120.6 . . ?
C8 C9 C10 125(2) . . ?
C8 C9 H9A 117.6 . . ?
C10 C9 H9A 117.6 . . ?
C9 C10 C11 121(2) . . ?
C9 C10 H10A 119.4 . . ?
C11 C10 H10A 119.4 . . ?
C10 C11 C6 116.9(16) . . ?
C10 C11 Ir1 130.6(14) . . ?
C6 C11 Ir1 112.5(13) . . ?
N2 C12 C13 123.6(17) . . ?
N2 C12 H12A 118.2 . . ?
C13 C12 H12A 118.2 . . ?
C12 C13 C14 121.1(18) . . ?
C12 C13 H13A 119.4 . . ?
C14 C13 H13A 119.4 . . ?
C15 C14 C13 116.7(16) . . ?
C15 C14 H14A 121.7 . . ?
C13 C14 H14A 121.7 . . ?
C14 C15 C16 117.2(15) . . ?
C14 C15 C17 135.4(15) . . ?
C16 C15 C17 107.4(14) . . ?
N2 C16 C15 127.5(14) . . ?
N2 C16 C16 121.9(8) . 2 ?
C15 C16 C16 110.5(10) . 2 ?
C15 C17 C15 104.1(17) 2 . ?
C15 C17 C18 114.2(8) 2 2 ?
C15 C17 C18 112.5(9) . 2 ?
C15 C17 C18 112.5(9) 2 . ?
C15 C17 C18 114.2(8) . . ?
C18 C17 C18 99.7(16) 2 . ?
C23 C18 C19 120.4(14) . . ?
C23 C18 C17 127.7(14) . . ?
C19 C18 C17 111.8(12) . . ?
C18 C19 C20 120.5(14) . . ?
C18 C19 C19 108.3(8) . 2 ?
C20 C19 C19 131.2(10) . 2 ?
C21 C20 C19 118.5(15) . . ?
C21 C20 H20A 120.7 . . ?
C19 C20 H20A 120.7 . . ?
C20 C21 C22 120.4(16) . . ?
C20 C21 H21A 119.8 . . ?
C22 C21 H21A 119.8 . . ?
C23 C22 C21 120.8(16) . . ?
C23 C22 N3 121.2(15) . . ?
C21 C22 N3 117.6(15) . . ?
C18 C23 C22 119.1(15) . . ?
C18 C23 H23A 120.4 . . ?
C22 C23 H23A 120.4 . . ?
C25 C24 C29 120.0 . . ?
C25 C24 N3 120.0(13) . . ?
C29 C24 N3 119.9(13) . . ?
C26 C25 C24 120.0 . . ?
C26 C25 H25A 120.0 . . ?
C24 C25 H25A 120.0 . . ?
C25 C26 C27 120.0 . . ?
C25 C26 H26A 120.0 . . ?
C27 C26 H26A 120.0 . . ?
C28 C27 C26 120.0 . . ?
C28 C27 H27A 120.0 . . ?
C26 C27 H27A 120.0 . . ?
C29 C28 C27 120.0 . . ?
C29 C28 H28A 120.0 . . ?
C27 C28 H28A 120.0 . . ?
C28 C29 C24 120.0 . . ?
C28 C29 H29A 120.0 . . ?
C24 C29 H29A 120.0 . . ?
C35 C30 C31 120.5(18) . . ?
C35 C30 N3 120.8(15) . . ?
C31 C30 N3 118(2) . . ?
C30 C31 C32 120(3) . . ?
C30 C31 H31A 119.9 . . ?
C32 C31 H31A 119.9 . . ?
C33 C32 C31 121(3) . . ?
C33 C32 H32A 119.5 . . ?
C31 C32 H32A 119.5 . . ?
C32 C33 C34 117(3) . . ?
C32 C33 H33A 121.3 . . ?
C34 C33 H33A 121.3 . . ?
C33 C34 C35 126(3) . . ?
C33 C34 H34A 117.1 . . ?
C35 C34 H34A 117.1 . . ?
C30 C35 C34 114.9(17) . . ?
C30 C35 H35A 122.5 . . ?
C34 C35 H35A 122.5 . . ?
F1 P1 F4 154.9 . . ?
F1 P1 F6 110.4 . . ?
F4 P1 F6 84.1 . . ?
F1 P1 F3 95.7 . . ?
F4 P1 F3 100.6 . . ?
F6 P1 F3 104.3 . . ?
F1 P1 F2 87.0 . . ?
F4 P1 F2 77.9 . . ?
F6 P1 F2 161.9 . . ?
F3 P1 F2 77.9 . . ?
F1 P1 F5 71.8 . . ?
F4 P1 F5 86.9 . . ?
F6 P1 F5 94.9 . . ?
F3 P1 F5 159.9 . . ?
F2 P1 F5 85.6 . . ?
F1 P1 F1 66.7(8) . 7 ?
F4 P1 F1 117.3(8) . 7 ?
F6 P1 F1 46.8(8) . 7 ?
F3 P1 F1 124.1(8) . 7 ?
F2 P1 F1 145.9(8) . 7 ?
F5 P1 F1 66.2(8) . 7 ?
F1 P1 P1 36.5(5) . 7 ?
F4 P1 P1 142.5(5) . 7 ?
F6 P1 P1 75.4(5) . 7 ?
F3 P1 P1 114.7(5) . 7 ?
F2 P1 P1 120.5(5) . 7 ?
F5 P1 P1 64.4(5) . 7 ?
F1 P1 P1 30.2(5) 7 7 ?
F6 F1 P1 159.2(10) 7 . ?
F6 F1 P1 61.4(11) 7 7 ?
P1 F1 P1 113.3(8) . 7 ?
F6 F1 F1 107.8(16) 7 7 ?
P1 F1 F1 63.8(8) . 7 ?
P1 F1 F1 49.5(7) 7 7 ?
F1 F6 P1 71.8(11) 7 . ?

loop_
_geom_bond_atom_site_label_1
_geom_bond_atom_site_label_2
_geom_bond_distance
_geom_bond_site_symmetry_2
_geom_bond_publ_flag
Ir1 C11 2.018(16) 2 ?
Ir1 C11 2.018(16) . ?
Ir1 N1 2.047(9) 2 ?
Ir1 N1 2.047(9) . ?
Ir1 N2 2.203(14) . ?
Ir1 N2 2.203(14) 2 ?
N2 C12 1.33(2) . ?
N2 C16 1.355(18) . ?
N3 C24 1.417(17) . ?
N3 C30 1.42(2) . ?
N3 C22 1.43(2) . ?
N1 C1 1.3900 . ?
N1 C5 1.3900 . ?
C1 C2 1.3900 . ?
C1 H1A 0.9300 . ?
C2 C3 1.3900 . ?
C2 H2A 0.9300 . ?
C3 C4 1.3900 . ?
C3 H3A 0.9300 . ?
C4 C5 1.3900 . ?
C4 H4A 0.9300 . ?
C5 C6 1.40(2) . ?
C6 C11 1.45(2) . ?
C6 C7 1.46(3) . ?
C7 C8 1.39(3) . ?
C7 H7A 0.9300 . ?
C8 C9 1.26(3) . ?
C8 H8A 0.9300 . ?
C9 C10 1.38(3) . ?
C9 H9A 0.9300 . ?
C10 C11 1.40(2) . ?
C10 H10A 0.9300 . ?
C12 C13 1.35(2) . ?
C12 H12A 0.9300 . ?
C13 C14 1.43(3) . ?
C13 H13A 0.9300 . ?
C14 C15 1.35(2) . ?
C14 H14A 0.9300 . ?
C15 C16 1.38(2) . ?
C15 C17 1.508(19) . ?
C16 C16 1.41(3) 2 ?
C17 C15 1.508(19) 2 ?
C17 C18 1.548(19) 2 ?
C17 C18 1.548(19) . ?
C18 C23 1.37(2) . ?
C18 C19 1.38(2) . ?
C19 C20 1.41(2) . ?
C19 C19 1.50(3) 2 ?
C20 C21 1.36(2) . ?
C20 H20A 0.9300 . ?
C21 C22 1.39(2) . ?
C21 H21A 0.9300 . ?
C22 C23 1.37(2) . ?
C23 H23A 0.9300 . ?
C24 C25 1.3900 . ?
C24 C29 1.3900 . ?
C25 C26 1.3900 . ?
C25 H25A 0.9300 . ?
C26 C27 1.3900 . ?
C26 H26A 0.9300 . ?
C27 C28 1.3900 . ?
C27 H27A 0.9300 . ?
C28 C29 1.3900 . ?
C28 H28A 0.9300 . ?
C29 H29A 0.9300 . ?
C30 C35 1.35(2) . ?
C30 C31 1.36(3) . ?
C31 C32 1.38(3) . ?
C31 H31A 0.9300 . ?
C32 C33 1.31(4) . ?
C32 H32A 0.9300 . ?
C33 C34 1.32(4) . ?
C33 H33A 0.9300 . ?
C34 C35 1.40(3) . ?
C34 H34A 0.9300 . ?
C35 H35A 0.9300 . ?
P1 F1 1.4288 . ?
P1 F4 1.4948 . ?
P1 F6 1.5576 . ?
P1 F3 1.6199 . ?
P1 F2 1.6218 . ?
P1 F5 1.6255 . ?
P1 F1 1.69(3) 7 ?
P1 P1 2.61(3) 7 ?
F1 F6 1.29(2) 7 ?
F1 P1 1.69(3) 7 ?
F1 F1 1.73(2) 7 ?
F6 F1 1.29(2) 7 ?
